data_7209195
loop_
_publ_author_name
'Uebler, Jacob W.'
'Wilson, Julie A.'
'LaDuca, Robert L.'

_publ_section_title
;
 Donor disposition and aliphatic conformation effects on structure in
 luminescent zinc dicarboxylate coordination polymers with isomeric
 dipyridylamide coligands
;
_journal_issue 8
_journal_name_full CrystEngComm
_journal_page_first 1586
_journal_paper_doi 10.1039/c2ce26929e
_journal_volume 15
_journal_year 2013
_chemical_formula_sum 'C15 H11 N3 O5 Zn'
_chemical_formula_weight 378.64
_space_group_IT_number 14
_symmetry_cell_setting monoclinic
_symmetry_space_group_name_Hall '-P 2ybc'
_symmetry_space_group_name_H-M 'P 1 21/c 1'
_atom_sites_solution_hydrogens geom
_atom_sites_solution_primary direct
_atom_sites_solution_secondary difmap
_audit_creation_method SHELXL-97
_audit_update_record
;
2012-08-15 # Formatted by publCIF
;
_cell_angle_alpha 90.00
_cell_angle_beta 107.346(2)
_cell_angle_gamma 90.00
_cell_formula_units_Z 4
_cell_length_a 7.8778(15)
_cell_length_b 23.005(4)
_cell_length_c 8.2756(15)
_cell_measurement_reflns_used 3204
_cell_measurement_temperature 173(2)
_cell_measurement_theta_max 25.35
_cell_measurement_theta_min 2.71
_cell_volume 1431.6(5)
_computing_cell_refinement 'Bruker SAINT'
_computing_data_collection 'Bruker APEX2'
_computing_data_reduction 'Bruker SAINT'
_computing_molecular_graphics 'Bruker SHELXTL'
_computing_publication_material 'Bruker SHELXTL'
_computing_structure_refinement 'SHELXL-97 (Sheldrick, 2008)'
_computing_structure_solution 'SHELXS-97 (Sheldrick, 2008)'
_diffrn_ambient_temperature 173(2)
_diffrn_measured_fraction_theta_full 1.000
_diffrn_measured_fraction_theta_max 1.000
_diffrn_measurement_device_type 'Bruker APEX-II CCD'
_diffrn_measurement_method '\f and \w scans'
_diffrn_radiation_monochromator graphite
_diffrn_radiation_source 'fine-focus sealed tube'
_diffrn_radiation_type MoK\a
_diffrn_radiation_wavelength 0.71073
_diffrn_reflns_av_R_equivalents 0.0628
_diffrn_reflns_av_sigmaI/netI 0.0524
_diffrn_reflns_limit_h_max 9
_diffrn_reflns_limit_h_min -9
_diffrn_reflns_limit_k_max 27
_diffrn_reflns_limit_k_min 0
_diffrn_reflns_limit_l_max 9
_diffrn_reflns_limit_l_min 0
_diffrn_reflns_number 19815
_diffrn_reflns_theta_full 25.00
_diffrn_reflns_theta_max 25.40
_diffrn_reflns_theta_min 1.77
_exptl_absorpt_coefficient_mu 1.749
_exptl_absorpt_correction_T_max 0.8255
_exptl_absorpt_correction_T_min 0.5312
_exptl_absorpt_correction_type multi-scan
_exptl_absorpt_process_details TWINABS
_exptl_crystal_colour colourless
_exptl_crystal_density_diffrn 1.757
_exptl_crystal_density_method 'not measured'
_exptl_crystal_description block
_exptl_crystal_F_000 768
_exptl_crystal_size_max 0.41
_exptl_crystal_size_mid 0.23
_exptl_crystal_size_min 0.11
_refine_diff_density_max 0.485
_refine_diff_density_min -0.438
_refine_diff_density_rms 0.108
_refine_ls_extinction_method none
_refine_ls_goodness_of_fit_ref 1.062
_refine_ls_hydrogen_treatment mixed
_refine_ls_matrix_type full
_refine_ls_number_parameters 220
_refine_ls_number_reflns 2639
_refine_ls_number_restraints 1
_refine_ls_restrained_S_all 1.062
_refine_ls_R_factor_all 0.0668
_refine_ls_R_factor_gt 0.0443
_refine_ls_shift/su_max 0.001
_refine_ls_shift/su_mean 0.000
_refine_ls_structure_factor_coef Fsqd
_refine_ls_weighting_details 'calc w=1/[\s^2^(Fo^2^)+(0.0341P)^2^+2.3211P] where P=(Fo^2^+2Fc^2^)/3'
_refine_ls_weighting_scheme calc
_refine_ls_wR_factor_gt 0.0887
_refine_ls_wR_factor_ref 0.0954
_reflns_number_gt 2055
_reflns_number_total 2639
_reflns_threshold_expression >2sigma(I)
_cod_data_source_file c2ce26929e.txt
_cod_data_source_block p21c
_cod_original_sg_symbol_H-M P2(1)/c
_cod_database_code 7209195

loop_
_symmetry_equiv_pos_as_xyz
'x, y, z'
'-x, y+1/2, -z+1/2'
'-x, -y, -z'
'x, -y-1/2, z-1/2'

loop_
_atom_site_label
_atom_site_type_symbol
_atom_site_fract_x
_atom_site_fract_y
_atom_site_fract_z
_atom_site_U_iso_or_equiv
_atom_site_adp_type
_atom_site_occupancy
_atom_site_symmetry_multiplicity
_atom_site_calc_flag
_atom_site_refinement_flags
Zn1 Zn 0.02366(6) 0.585289(18) 0.17777(5) 0.01854(15) Uani 1 1 d .
O1 O 0.3181(4) 0.60996(12) 0.3758(3) 0.0252(6) Uani 1 1 d .
O2 O 0.1863(3) 0.52507(12) 0.3188(3) 0.0276(7) Uani 1 1 d .
O3 O -0.1849(3) 0.53496(11) 0.0946(3) 0.0242(6) Uani 1 1 d .
O4 O -0.3179(4) 0.59729(11) -0.1108(4) 0.0277(7) Uani 1 1 d .
O5 O -0.5899(4) 0.73595(13) 0.5001(4) 0.0337(7) Uani 1 1 d .
N1 N -0.0884(4) 0.65148(14) 0.2774(4) 0.0221(7) Uani 1 1 d .
N2 N -0.4044(4) 0.78435(14) 0.3805(4) 0.0244(8) Uani 1 1 d D
H2N H -0.374(5) 0.8200(11) 0.354(5) 0.029 Uiso 1 1 d D
N3 N -0.8818(4) 0.88706(13) 0.4879(4) 0.0186(7) Uani 1 1 d .
C1 C -0.0447(5) 0.70760(18) 0.2765(5) 0.0264(9) Uani 1 1 d .
H1 H 0.0605 0.7173 0.2488 0.032 Uiso 1 1 calc R
C2 C -0.1441(6) 0.75241(17) 0.3139(5) 0.0289(10) Uani 1 1 d .
H2 H -0.1087 0.7917 0.3090 0.035 Uiso 1 1 calc R
C3 C -0.2963(5) 0.73924(17) 0.3586(4) 0.0206(8) Uani 1 1 d .
C4 C -0.3380(5) 0.68060(17) 0.3694(5) 0.0243(9) Uani 1 1 d .
H4 H -0.4361 0.6694 0.4069 0.029 Uiso 1 1 calc R
C5 C -0.2343(5) 0.63959(17) 0.3246(5) 0.0242(9) Uani 1 1 d .
H5 H -0.2675 0.6000 0.3269 0.029 Uiso 1 1 calc R
C6 C -0.8693(5) 0.89670(18) 0.2046(5) 0.0250(9) Uani 1 1 d .
H6 H -0.9109 0.9150 0.0971 0.030 Uiso 1 1 calc R
C7 C -0.6794(5) 0.82910(16) 0.3923(5) 0.0215(8) Uani 1 1 d .
C8 C -0.7371(5) 0.85487(17) 0.2331(5) 0.0251(9) Uani 1 1 d .
H8 H -0.6871 0.8441 0.1462 0.030 Uiso 1 1 calc R
C9 C -0.7549(5) 0.84661(17) 0.5146(5) 0.0212(8) Uani 1 1 d .
H9 H -0.7146 0.8290 0.6233 0.025 Uiso 1 1 calc R
C10 C -0.9401(5) 0.91165(16) 0.3317(5) 0.0220(8) Uani 1 1 d .
H10 H -1.0322 0.9399 0.3099 0.026 Uiso 1 1 calc R
C11 C -0.5532(5) 0.77904(17) 0.4316(5) 0.0224(9) Uani 1 1 d .
C12 C 0.3204(5) 0.55650(17) 0.3914(5) 0.0200(8) Uani 1 1 d .
C13 C 0.4860(5) 0.52832(17) 0.4997(5) 0.0234(9) Uani 1 1 d .
H13 H 0.5755 0.5522 0.5715 0.028 Uiso 1 1 calc R
C14 C -0.3186(5) 0.55359(17) -0.0241(5) 0.0212(9) Uani 1 1 d .
C15 C -0.4865(5) 0.51963(16) -0.0532(5) 0.0211(8) Uani 1 1 d .
H15 H -0.5798 0.5267 -0.1545 0.025 Uiso 1 1 calc R

loop_
_atom_site_aniso_label
_atom_site_aniso_U_11
_atom_site_aniso_U_22
_atom_site_aniso_U_33
_atom_site_aniso_U_23
_atom_site_aniso_U_13
_atom_site_aniso_U_12
Zn1 0.0140(2) 0.0201(3) 0.0214(2) 0.00180(19) 0.00501(16) 0.00010(19)
O1 0.0237(16) 0.0239(16) 0.0258(15) 0.0016(12) 0.0044(12) 0.0008(12)
O2 0.0176(15) 0.0261(16) 0.0337(16) -0.0007(12) -0.0009(12) -0.0005(12)
O3 0.0130(14) 0.0266(15) 0.0295(15) 0.0048(12) 0.0010(12) -0.0036(11)
O4 0.0230(16) 0.0232(16) 0.0375(17) 0.0083(13) 0.0098(13) -0.0002(12)
O5 0.0362(19) 0.0261(16) 0.0472(18) 0.0080(14) 0.0254(15) 0.0051(14)
N1 0.0171(17) 0.0253(19) 0.0232(17) 0.0000(14) 0.0050(13) -0.0001(14)
N2 0.0243(19) 0.0199(18) 0.0312(19) 0.0003(15) 0.0114(15) -0.0021(15)
N3 0.0117(16) 0.0206(17) 0.0224(17) -0.0009(13) 0.0036(13) 0.0024(13)
C1 0.019(2) 0.032(2) 0.030(2) -0.0015(18) 0.0088(17) -0.0025(18)
C2 0.030(3) 0.020(2) 0.039(2) -0.0035(18) 0.0130(19) -0.0041(17)
C3 0.019(2) 0.024(2) 0.0169(18) -0.0036(16) 0.0017(15) 0.0011(17)
C4 0.023(2) 0.023(2) 0.031(2) 0.0016(17) 0.0137(18) 0.0014(17)
C5 0.023(2) 0.021(2) 0.032(2) 0.0044(17) 0.0124(18) -0.0021(17)
C6 0.025(2) 0.030(2) 0.020(2) 0.0027(17) 0.0072(17) -0.0022(18)
C7 0.020(2) 0.019(2) 0.027(2) -0.0029(16) 0.0093(17) -0.0006(16)
C8 0.027(2) 0.028(2) 0.022(2) -0.0035(17) 0.0099(17) -0.0001(18)
C9 0.017(2) 0.024(2) 0.022(2) 0.0001(16) 0.0057(16) 0.0000(17)
C10 0.0149(19) 0.018(2) 0.031(2) 0.0018(17) 0.0029(16) 0.0000(16)
C11 0.027(2) 0.021(2) 0.020(2) -0.0024(16) 0.0080(17) 0.0013(17)
C12 0.017(2) 0.026(2) 0.0172(19) -0.0016(16) 0.0064(16) 0.0011(17)
C13 0.018(2) 0.031(2) 0.0180(19) -0.0013(17) 0.0014(16) 0.0005(18)
C14 0.018(2) 0.022(2) 0.023(2) -0.0027(17) 0.0055(17) 0.0020(16)
C15 0.0125(19) 0.027(2) 0.022(2) 0.0017(16) 0.0031(15) -0.0003(16)

loop_
_atom_type_symbol
_atom_type_description
_atom_type_scat_dispersion_real
_atom_type_scat_dispersion_imag
_atom_type_scat_source
C C 0.0033 0.0016 'International Tables Vol C Tables 4.2.6.8 and 6.1.1.4'
H H 0.0000 0.0000 'International Tables Vol C Tables 4.2.6.8 and 6.1.1.4'
N N 0.0061 0.0033 'International Tables Vol C Tables 4.2.6.8 and 6.1.1.4'
O O 0.0106 0.0060 'International Tables Vol C Tables 4.2.6.8 and 6.1.1.4'
Zn Zn 0.2839 1.4301 'International Tables Vol C Tables 4.2.6.8 and 6.1.1.4'

loop_
_geom_angle_atom_site_label_1
_geom_angle_atom_site_label_2
_geom_angle_atom_site_label_3
_geom_angle
_geom_angle_site_symmetry_1
_geom_angle_site_symmetry_3
O3 Zn1 O2 96.86(11) . .
O3 Zn1 N3 112.08(12) . 4_675
O2 Zn1 N3 110.37(12) . 4_675
O3 Zn1 N1 99.41(12) . .
O2 Zn1 N1 123.69(12) . .
N3 Zn1 N1 112.29(12) 4_675 .
O3 Zn1 O1 152.93(10) . .
O2 Zn1 O1 57.54(10) . .
N3 Zn1 O1 87.31(11) 4_675 .
N1 Zn1 O1 89.67(11) . .
O3 Zn1 C12 125.91(12) . .
O2 Zn1 C12 29.27(11) . .
N3 Zn1 C12 98.35(12) 4_675 .
N1 Zn1 C12 109.13(12) . .
O1 Zn1 C12 28.34(10) . .
C12 O1 Zn1 79.8(2) . .
C12 O2 Zn1 100.3(2) . .
C14 O3 Zn1 118.9(2) . .
C1 N1 C5 116.2(3) . .
C1 N1 Zn1 124.9(3) . .
C5 N1 Zn1 118.2(3) . .
C11 N2 C3 126.2(3) . .
C11 N2 H2N 118(3) . .
C3 N2 H2N 116(3) . .
C9 N3 C10 118.1(3) . .
C9 N3 Zn1 121.3(2) . 4_476
C10 N3 Zn1 120.5(2) . 4_476
N1 C1 C2 123.7(4) . .
N1 C1 H1 118.2 . .
C2 C1 H1 118.2 . .
C1 C2 C3 119.2(4) . .
C1 C2 H2 120.4 . .
C3 C2 H2 120.4 . .
N2 C3 C2 118.9(4) . .
N2 C3 C4 123.3(4) . .
C2 C3 C4 117.7(4) . .
C5 C4 C3 118.5(4) . .
C5 C4 H4 120.8 . .
C3 C4 H4 120.8 . .
N1 C5 C4 124.6(4) . .
N1 C5 H5 117.7 . .
C4 C5 H5 117.7 . .
C10 C6 C8 120.0(4) . .
C10 C6 H6 120.0 . .
C8 C6 H6 120.0 . .
C9 C7 C8 118.7(4) . .
C9 C7 C11 118.1(3) . .
C8 C7 C11 122.9(3) . .
C6 C8 C7 118.3(4) . .
C6 C8 H8 120.9 . .
C7 C8 H8 120.9 . .
N3 C9 C7 123.2(4) . .
N3 C9 H9 118.4 . .
C7 C9 H9 118.4 . .
N3 C10 C6 121.7(4) . .
N3 C10 H10 119.2 . .
C6 C10 H10 119.2 . .
O5 C11 N2 124.2(4) . .
O5 C11 C7 119.6(4) . .
N2 C11 C7 116.2(3) . .
O1 C12 O2 122.1(4) . .
O1 C12 C13 118.5(3) . .
O2 C12 C13 119.4(3) . .
O1 C12 Zn1 71.9(2) . .
O2 C12 Zn1 50.46(18) . .
C13 C12 Zn1 168.8(3) . .
C13 C13 C12 123.1(5) 3_666 .
C13 C13 H13 118.5 3_666 .
C12 C13 H13 118.5 . .
O4 C14 O3 124.9(4) . .
O4 C14 C15 119.3(3) . .
O3 C14 C15 115.8(3) . .
C15 C15 C14 124.1(5) 3_465 .
C15 C15 H15 117.9 3_465 .
C14 C15 H15 117.9 . .

loop_
_geom_bond_atom_site_label_1
_geom_bond_atom_site_label_2
_geom_bond_distance
_geom_bond_site_symmetry_2
Zn1 O3 1.959(3) .
Zn1 O2 2.008(3) .
Zn1 N3 2.031(3) 4_675
Zn1 N1 2.052(3) .
Zn1 O1 2.474(3) .
Zn1 C12 2.562(4) .
O1 C12 1.236(5) .
O2 C12 1.273(4) .
O3 C14 1.281(4) .
O4 C14 1.236(4) .
O5 C11 1.219(5) .
N1 C1 1.337(5) .
N1 C5 1.347(5) .
N2 C11 1.365(5) .
N2 C3 1.388(5) .
N2 H2N 0.899(19) .
N3 C9 1.335(5) .
N3 C10 1.360(5) .
N3 Zn1 2.031(3) 4_476
C1 C2 1.384(6) .
C1 H1 0.9500 .
C2 C3 1.390(5) .
C2 H2 0.9500 .
C3 C4 1.398(5) .
C4 C5 1.370(5) .
C4 H4 0.9500 .
C5 H5 0.9500 .
C6 C10 1.373(5) .
C6 C8 1.385(6) .
C6 H6 0.9500 .
C7 C9 1.378(5) .
C7 C8 1.391(5) .
C7 C11 1.493(5) .
C8 H8 0.9500 .
C9 H9 0.9500 .
C10 H10 0.9500 .
C12 C13 1.493(5) .
C13 C13 1.321(8) 3_666
C13 H13 0.9500 .
C14 C15 1.492(5) .
C15 C15 1.322(7) 3_465
C15 H15 0.9500 .

loop_
_geom_hbond_atom_site_label_D
_geom_hbond_atom_site_label_H
_geom_hbond_atom_site_label_A
_geom_hbond_distance_DH
_geom_hbond_distance_HA
_geom_hbond_distance_DA
_geom_hbond_angle_DHA
_geom_hbond_site_symmetry_A
N2 H2N O4 0.899(19) 1.95(2) 2.803(4) 156(4) 4_576

loop_
_geom_torsion_atom_site_label_1
_geom_torsion_atom_site_label_2
_geom_torsion_atom_site_label_3
_geom_torsion_atom_site_label_4
_geom_torsion
_geom_torsion_site_symmetry_1
_geom_torsion_site_symmetry_4
O3 Zn1 O1 C12 24.2(3) . .
O2 Zn1 O1 C12 3.1(2) . .
N3 Zn1 O1 C12 -113.2(2) 4_675 .
N1 Zn1 O1 C12 134.5(2) . .
O3 Zn1 O2 C12 -173.6(2) . .
N3 Zn1 O2 C12 69.8(2) 4_675 .
N1 Zn1 O2 C12 -67.4(3) . .
O1 Zn1 O2 C12 -3.0(2) . .
O2 Zn1 O3 C14 -169.7(3) . .
N3 Zn1 O3 C14 -54.4(3) 4_675 .
N1 Zn1 O3 C14 64.4(3) . .
O1 Zn1 O3 C14 172.6(2) . .
C12 Zn1 O3 C14 -173.5(2) . .
O3 Zn1 N1 C1 -145.4(3) . .
O2 Zn1 N1 C1 109.8(3) . .
N3 Zn1 N1 C1 -26.7(3) 4_675 .
O1 Zn1 N1 C1 60.3(3) . .
C12 Zn1 N1 C1 81.3(3) . .
O3 Zn1 N1 C5 24.1(3) . .
O2 Zn1 N1 C5 -80.7(3) . .
N3 Zn1 N1 C5 142.8(3) 4_675 .
O1 Zn1 N1 C5 -130.2(3) . .
C12 Zn1 N1 C5 -109.2(3) . .
C5 N1 C1 C2 -2.8(6) . .
Zn1 N1 C1 C2 166.9(3) . .
N1 C1 C2 C3 1.4(6) . .
C11 N2 C3 C2 -176.8(4) . .
C11 N2 C3 C4 7.1(6) . .
C1 C2 C3 N2 -174.1(4) . .
C1 C2 C3 C4 2.2(6) . .
N2 C3 C4 C5 171.8(4) . .
C2 C3 C4 C5 -4.3(6) . .
C1 N1 C5 C4 0.4(6) . .
Zn1 N1 C5 C4 -170.0(3) . .
C3 C4 C5 N1 3.1(6) . .
C10 C6 C8 C7 -0.1(6) . .
C9 C7 C8 C6 -0.6(6) . .
C11 C7 C8 C6 172.9(4) . .
C10 N3 C9 C7 0.6(6) . .
Zn1 N3 C9 C7 -176.0(3) 4_476 .
C8 C7 C9 N3 0.3(6) . .
C11 C7 C9 N3 -173.4(3) . .
C9 N3 C10 C6 -1.4(5) . .
Zn1 N3 C10 C6 175.3(3) 4_476 .
C8 C6 C10 N3 1.1(6) . .
C3 N2 C11 O5 16.9(6) . .
C3 N2 C11 C7 -160.5(4) . .
C9 C7 C11 O5 44.1(5) . .
C8 C7 C11 O5 -129.4(4) . .
C9 C7 C11 N2 -138.4(4) . .
C8 C7 C11 N2 48.1(5) . .
Zn1 O1 C12 O2 -4.9(3) . .
Zn1 O1 C12 C13 175.3(3) . .
Zn1 O2 C12 O1 6.1(4) . .
Zn1 O2 C12 C13 -174.2(3) . .
O3 Zn1 C12 O1 -166.71(19) . .
O2 Zn1 C12 O1 -174.6(4) . .
N3 Zn1 C12 O1 68.2(2) 4_675 .
N1 Zn1 C12 O1 -49.0(2) . .
O3 Zn1 C12 O2 7.9(3) . .
N3 Zn1 C12 O2 -117.2(2) 4_675 .
N1 Zn1 C12 O2 125.6(2) . .
O1 Zn1 C12 O2 174.6(4) . .
O3 Zn1 C12 C13 34.7(14) . .
O2 Zn1 C12 C13 26.8(13) . .
N3 Zn1 C12 C13 -90.4(14) 4_675 .
N1 Zn1 C12 C13 152.4(14) . .
O1 Zn1 C12 C13 -158.6(15) . .
O1 C12 C13 C13 -167.3(5) . 3_666
O2 C12 C13 C13 13.0(7) . 3_666
Zn1 C12 C13 C13 -10.6(18) . 3_666
Zn1 O3 C14 O4 12.2(5) . .
Zn1 O3 C14 C15 -166.2(2) . .
O4 C14 C15 C15 -164.9(5) . 3_465
O3 C14 C15 C15 13.6(7) . 3_465
